data_1530095
loop_
_publ_author_name
'Hoenle, W.'
'Simon, A.'
'Gerlach, G.'
'Weppner, W.'

_publ_section_title
;
 Preparation, Crystal Structure, and ionic conductivity of Digallium
 tribromide, Ga2 Br3
;
_journal_name_full 'Journal of Solid State Chemistry'
_journal_page_first 171
_journal_page_last 180
_journal_volume 61
_journal_year 1986
_chemical_formula_sum 'Br6 Ga4'
_chemical_name_systematic 'Ga2 (Ga2 Br6)'
_space_group_IT_number 62
_symmetry_space_group_name_Hall '-P 2ac 2n'
_symmetry_space_group_name_H-M 'P n m a'
_cell_angle_alpha 90
_cell_angle_beta 90
_cell_angle_gamma 90
_cell_formula_units_Z 8
_cell_length_a 12.537
_cell_length_b 15.474
_cell_length_c 12.534
_cell_volume 2431.565
_citation_journal_id_ASTM JSSCBI
_cod_data_source_file Hoenle_JSSCBI_1986_1116.cif
_cod_data_source_block Br6Ga4
_cod_database_code 1530095

loop_
_symmetry_equiv_pos_as_xyz
x,y,z
-x+1/2,-y,z+1/2
x+1/2,-y+1/2,-z+1/2
-x,y+1/2,-z
-x,-y,-z
x-1/2,y,-z-1/2
-x-1/2,y-1/2,z-1/2
x,-y-1/2,z

loop_
_atom_site_label
_atom_site_type_symbol
_atom_site_fract_x
_atom_site_fract_y
_atom_site_fract_z
_atom_site_occupancy
_atom_site_U_iso_or_equiv
Br2 Br-1 0.6331 0.3727 0.3001 1 0.0
Ga1 Ga+2 0.1579 0.25 0.3154 1 0.0
Br7 Br-1 0.2763 0.1155 0.7878 1 0.0
Br3 Br-1 0.0522 0.25 0.6467 1 0.0
Br1 Br-1 0.3486 0.25 0.3385 1 0.0
Ga6 Ga+1 0.3764 0.4375 0.3106 0.74 0.0
Ga2 Ga+2 0.0266 0.25 0.4577 1 0.0
Ga5 Ga+1 -0.0005 0.444 0.663 0.74 0.0
Br4 Br-1 0.9068 0.3707 0.4404 1 0.0
Ga3 Ga+2 0.3197 0.3288 0.613 1 0.0
Br5 Br-1 0.2151 0.0778 0.5034 1 0.0
Br6 Br-1 0.4956 0.1146 0.5804 1 0.0
Ga4 Ga+1 0.6897 0.25 0.5158 1 0.0
